data_7114099
loop_
_publ_author_name
'Bucher, Christophe'
'Seidel, Daniel'
'Lynch, Vincent'
'Sessler, Jonathan L.'

_publ_section_title
;
 [30]Heptaphyrin(1.1.1.1.1.0.0): an aromatic expanded porphyrin with a
 &#x2018;figure eight&#x2019; like structure
;
_journal_issue 4
_journal_name_full 'Chemical Communications'
_journal_page_first 328
_journal_paper_doi 10.1039/b109877b
_journal_year 2002
_chemical_formula_sum 'C57 H47 N7'
_chemical_formula_weight 830.02
_chemical_name_systematic
; 
? 
;
_space_group_IT_number 2
_symmetry_cell_setting triclinic
_symmetry_space_group_name_Hall '-P 1'
_symmetry_space_group_name_H-M 'P -1'
_atom_sites_solution_hydrogens geom
_atom_sites_solution_primary direct
_atom_sites_solution_secondary difmap
_audit_creation_method SHELXL-97
_cell_angle_alpha 96.337(1)
_cell_angle_beta 105.570(1)
_cell_angle_gamma 95.214(1)
_cell_formula_units_Z 2
_cell_length_a 11.1246(2)
_cell_length_b 13.1607(2)
_cell_length_c 15.7093(3)
_cell_measurement_temperature 153(2)
_cell_volume 2184.51(7)
_computing_structure_refinement 'SHELXL-97 (Sheldrick, 1997)'
_computing_structure_solution 'SHELXS-97 (Sheldrick, 1990)'
_diffrn_ambient_temperature 153(2)
_diffrn_measured_fraction_theta_full 0.984
_diffrn_measured_fraction_theta_max 0.984
_diffrn_measurement_device_type 'Nonius Kappa CCD'
_diffrn_measurement_method \w-scans
_diffrn_radiation_monochromator graphite
_diffrn_radiation_source 'normal-focus sealed tube'
_diffrn_radiation_type MoK\a
_diffrn_radiation_wavelength 0.71073
_diffrn_reflns_av_R_equivalents 0.0564
_diffrn_reflns_av_sigmaI/netI 0.0978
_diffrn_reflns_limit_h_max 13
_diffrn_reflns_limit_h_min -14
_diffrn_reflns_limit_k_max 16
_diffrn_reflns_limit_k_min -17
_diffrn_reflns_limit_l_max 20
_diffrn_reflns_limit_l_min -20
_diffrn_reflns_number 16666
_diffrn_reflns_theta_full 27.49
_diffrn_reflns_theta_max 27.49
_diffrn_reflns_theta_min 2.94
_exptl_absorpt_coefficient_mu 0.075
_exptl_absorpt_correction_type none
_exptl_crystal_colour black
_exptl_crystal_density_diffrn 1.262
_exptl_crystal_density_method 'not measured'
_exptl_crystal_description needles
_exptl_crystal_F_000 876
_exptl_crystal_size_max 0.40
_exptl_crystal_size_mid 0.13
_exptl_crystal_size_min 0.09
_refine_diff_density_max 0.341
_refine_diff_density_min -0.283
_refine_diff_density_rms 0.064
_refine_ls_extinction_method none
_refine_ls_goodness_of_fit_ref 1.083
_refine_ls_hydrogen_treatment mixed
_refine_ls_matrix_type full
_refine_ls_number_parameters 593
_refine_ls_number_reflns 9874
_refine_ls_number_restraints 0
_refine_ls_restrained_S_all 1.083
_refine_ls_R_factor_all 0.1387
_refine_ls_R_factor_gt 0.0722
_refine_ls_shift/su_max 0.000
_refine_ls_shift/su_mean 0.000
_refine_ls_structure_factor_coef Fsqd
_refine_ls_weighting_details 'calc w=1/[\s^2^(Fo^2^)+(0.0492P)^2^+1.0096P] where P=(Fo^2^+2Fc^2^)/3'
_refine_ls_weighting_scheme calc
_refine_ls_wR_factor_gt 0.1364
_refine_ls_wR_factor_ref 0.1590
_reflns_number_gt 5851
_reflns_number_total 9874
_reflns_threshold_expression >2sigma(I)
_cod_data_source_file b109877b.txt
_cod_data_source_block 3
_cod_depositor_comments
;
The following automatic conversions were performed:

'_symmetry_cell_setting' value 'Triclinic' changed to 'triclinic'
according to
/usr/data/users/saulius/automatic-downloads/retrospective/RSC/lib/dictionaries/cif_core.dic
dictionary named 'cif_core.dic' version 2.4.2 from 2011-04-26.

Automatic conversion script
Id: cif_fix_values 2281 2013-09-26 08:29:07Z andrius 
;
_cod_original_sg_symbol_H-M P-1
_cod_database_code 7114099

loop_
_symmetry_equiv_pos_as_xyz
'x, y, z'
'-x, -y, -z'

loop_
_atom_site_label
_atom_site_type_symbol
_atom_site_fract_x
_atom_site_fract_y
_atom_site_fract_z
_atom_site_U_iso_or_equiv
_atom_site_adp_type
_atom_site_occupancy
_atom_site_symmetry_multiplicity
_atom_site_calc_flag
_atom_site_refinement_flags
N1 N 0.3521(2) 0.12329(16) 0.47896(14) 0.0330(5) Uani 1 1 d .
N2 N 0.40374(19) 0.29189(15) 0.41575(13) 0.0314(5) Uani 1 1 d .
N3 N 0.3794(2) 0.47150(15) 0.25222(13) 0.0304(5) Uani 1 1 d .
N4 N 0.19638(19) 0.56168(15) 0.15166(13) 0.0322(5) Uani 1 1 d .
N5 N 0.0412(2) 0.44711(15) 0.21473(13) 0.0296(5) Uani 1 1 d .
N6 N 0.16667(18) 0.14549(15) 0.24793(13) 0.0285(5) Uani 1 1 d .
N7 N 0.28835(19) -0.00551(15) 0.33019(13) 0.0323(5) Uani 1 1 d .
C1 C 0.3475(2) 0.03927(19) 0.52223(16) 0.0308(6) Uani 1 1 d .
C2 C 0.3571(2) 0.0788(2) 0.61342(16) 0.0349(6) Uani 1 1 d .
C3 C 0.3633(2) 0.1844(2) 0.61993(16) 0.0342(6) Uani 1 1 d .
C4 C 0.3612(2) 0.21294(19) 0.53367(16) 0.0315(6) Uani 1 1 d .
C5 C 0.3707(2) 0.30368(18) 0.49352(15) 0.0294(5) Uani 1 1 d .
C6 C 0.3352(2) 0.40536(19) 0.51000(16) 0.0315(6) Uani 1 1 d .
C7 C 0.3420(2) 0.45356(18) 0.43825(16) 0.0308(6) Uani 1 1 d .
C8 C 0.3878(2) 0.38129(18) 0.38109(16) 0.0295(5) Uani 1 1 d .
C9 C 0.4189(2) 0.39500(18) 0.30091(16) 0.0289(5) Uani 1 1 d .
C10 C 0.4991(2) 0.34204(18) 0.25843(16) 0.0317(6) Uani 1 1 d .
C11 C 0.5063(2) 0.39015(18) 0.18579(16) 0.0308(6) Uani 1 1 d .
C12 C 0.4258(2) 0.46890(18) 0.17875(16) 0.0301(6) Uani 1 1 d .
C13 C 0.3846(2) 0.52836(18) 0.11106(16) 0.0334(6) Uani 1 1 d .
H13 H 0.4336 0.5362 0.0698 0.040 Uiso 1 1 d R
C14 C 0.2767(2) 0.57841(18) 0.10065(16) 0.0320(6) Uani 1 1 d .
C15 C 0.2269(3) 0.64732(19) 0.03796(17) 0.0356(6) Uani 1 1 d .
H15 H 0.2635 0.6700 -0.0066 0.043 Uiso 1 1 d R
C16 C 0.1195(3) 0.67249(19) 0.05398(17) 0.0354(6) Uani 1 1 d .
H16 H 0.0662 0.7190 0.0244 0.043 Uiso 1 1 d R
C17 C 0.0991(2) 0.61710(18) 0.12437(16) 0.0319(6) Uani 1 1 d .
C18 C -0.0068(2) 0.60910(18) 0.15779(16) 0.0316(6) Uani 1 1 d .
C19 C -0.0297(2) 0.52813(18) 0.20515(16) 0.0304(6) Uani 1 1 d .
C20 C -0.1205(2) 0.50976(19) 0.25165(17) 0.0345(6) Uani 1 1 d .
H20 H -0.1857 0.5517 0.2553 0.041 Uiso 1 1 d R
C21 C -0.1010(2) 0.42156(19) 0.28895(16) 0.0337(6) Uani 1 1 d .
H21 H -0.1470 0.3920 0.3258 0.040 Uiso 1 1 d R
C22 C 0.0010(2) 0.37972(18) 0.26463(15) 0.0288(5) Uani 1 1 d .
C23 C 0.0498(2) 0.28648(18) 0.28338(15) 0.0287(5) Uani 1 1 d .
C24 C 0.1175(2) 0.23552(18) 0.23117(15) 0.0280(5) Uani 1 1 d .
C25 C 0.1351(2) 0.25336(18) 0.14653(16) 0.0317(6) Uani 1 1 d .
H25 H 0.1150 0.3130 0.1181 0.038 Uiso 1 1 d R
C26 C 0.1870(2) 0.17321(18) 0.11444(16) 0.0332(6) Uani 1 1 d .
H26 H 0.2061 0.1649 0.0582 0.040 Uiso 1 1 d R
C27 C 0.2072(2) 0.10274(18) 0.17768(15) 0.0295(5) Uani 1 1 d .
C28 C 0.2531(2) 0.00686(18) 0.17260(16) 0.0302(5) Uani 1 1 d .
C29 C 0.2825(2) -0.04936(18) 0.24593(16) 0.0304(6) Uani 1 1 d .
C30 C 0.3059(2) -0.15556(19) 0.24620(17) 0.0337(6) Uani 1 1 d .
H30 H 0.3090 -0.2024 0.1957 0.040 Uiso 1 1 d R
C31 C 0.3224(2) -0.17483(19) 0.33171(18) 0.0363(6) Uani 1 1 d .
H31 H 0.3359 -0.2397 0.3530 0.044 Uiso 1 1 d R
C32 C 0.3137(2) -0.08057(18) 0.38383(17) 0.0314(6) Uani 1 1 d .
C33 C 0.3344(2) -0.06003(19) 0.47682(17) 0.0340(6) Uani 1 1 d .
H33 H 0.3395 -0.1170 0.5103 0.041 Uiso 1 1 d R
C34 C 0.3653(3) 0.0137(2) 0.68607(17) 0.0436(7) Uani 1 1 d .
H34C H 0.3089 0.0328 0.7201 0.065 Uiso 1 1 d R
H34A H 0.4499 0.0226 0.7244 0.065 Uiso 1 1 d R
H34B H 0.3435 -0.0575 0.6607 0.065 Uiso 1 1 d R
C35 C 0.3828(3) 0.2568(2) 0.70423(17) 0.0478(7) Uani 1 1 d .
H35C H 0.4133 0.3248 0.6966 0.072 Uiso 1 1 d R
H35A H 0.4422 0.2339 0.7526 0.072 Uiso 1 1 d R
H35B H 0.3044 0.2582 0.7188 0.072 Uiso 1 1 d R
C36 C 0.2918(3) 0.4481(2) 0.58797(17) 0.0405(6) Uani 1 1 d .
H36C H 0.2228 0.4868 0.5687 0.061 Uiso 1 1 d R
H36A H 0.3613 0.4911 0.6304 0.061 Uiso 1 1 d R
H36B H 0.2674 0.3921 0.6166 0.061 Uiso 1 1 d R
C37 C 0.3134(3) 0.55975(19) 0.42348(18) 0.0386(6) Uani 1 1 d .
H37A H 0.2853 0.5899 0.4721 0.058 Uiso 1 1 d R
H37B H 0.3873 0.6013 0.4204 0.058 Uiso 1 1 d R
H37C H 0.2483 0.5563 0.3686 0.058 Uiso 1 1 d R
C38 C 0.5633(3) 0.2517(2) 0.28818(19) 0.0434(7) Uani 1 1 d .
H38A H 0.6111 0.2308 0.2481 0.065 Uiso 1 1 d R
H38B H 0.6187 0.2708 0.3474 0.065 Uiso 1 1 d R
H38C H 0.5015 0.1957 0.2878 0.065 Uiso 1 1 d R
C39 C 0.5803(3) 0.3640(2) 0.12166(17) 0.0405(7) Uani 1 1 d .
H39C H 0.5744 0.4139 0.0810 0.061 Uiso 1 1 d R
H39A H 0.5478 0.2969 0.0885 0.061 Uiso 1 1 d R
H39B H 0.6670 0.3635 0.1532 0.061 Uiso 1 1 d R
C40 C -0.0942(2) 0.68791(19) 0.14229(16) 0.0329(6) Uani 1 1 d .
C41 C -0.0484(3) 0.7921(2) 0.16509(18) 0.0410(7) Uani 1 1 d .
H41 H 0.0405 0.8117 0.1904 0.049 Uiso 1 1 d R
C42 C -0.1274(3) 0.8673(2) 0.15106(18) 0.0445(7) Uani 1 1 d .
H42 H -0.0941 0.9386 0.1697 0.053 Uiso 1 1 d R
C43 C -0.2550(3) 0.8400(2) 0.11251(18) 0.0435(7) Uani 1 1 d .
H43 H -0.3099 0.8922 0.1010 0.052 Uiso 1 1 d R
C44 C -0.3022(3) 0.7376(2) 0.08970(19) 0.0461(7) Uani 1 1 d .
H44 H -0.3910 0.7187 0.0638 0.055 Uiso 1 1 d R
C45 C -0.2239(3) 0.6614(2) 0.10322(18) 0.0415(7) Uani 1 1 d .
H45 H -0.2583 0.5901 0.0870 0.050 Uiso 1 1 d R
C46 C 0.0195(2) 0.23990(19) 0.35856(16) 0.0306(6) Uani 1 1 d .
C47 C 0.0323(2) 0.3019(2) 0.43987(17) 0.0379(6) Uani 1 1 d .
H47 H 0.0611 0.3740 0.4458 0.046 Uiso 1 1 d R
C48 C 0.0018(3) 0.2615(2) 0.51016(18) 0.0479(7) Uani 1 1 d .
H48 H 0.0111 0.3058 0.5649 0.057 Uiso 1 1 d R
C49 C -0.0386(3) 0.1585(3) 0.5023(2) 0.0543(8) Uani 1 1 d .
H49 H -0.0599 0.1303 0.5510 0.065 Uiso 1 1 d R
C50 C -0.0520(3) 0.0955(2) 0.4229(2) 0.0480(8) Uani 1 1 d .
H50 H -0.0788 0.0232 0.4180 0.058 Uiso 1 1 d R
C51 C -0.0235(2) 0.1357(2) 0.35212(18) 0.0381(6) Uani 1 1 d .
H51 H -0.0338 0.0911 0.2973 0.046 Uiso 1 1 d R
C52 C 0.2648(2) -0.03930(17) 0.08457(15) 0.0289(5) Uani 1 1 d .
C53 C 0.3796(3) -0.0606(2) 0.07255(17) 0.0395(6) Uani 1 1 d .
H53 H 0.4541 -0.0460 0.1222 0.047 Uiso 1 1 d R
C54 C 0.3882(3) -0.1021(2) -0.01038(18) 0.0435(7) Uani 1 1 d .
H54 H 0.4681 -0.1163 -0.0181 0.052 Uiso 1 1 d R
C55 C 0.2813(3) -0.12403(19) -0.08230(18) 0.0399(7) Uani 1 1 d .
H55 H 0.2876 -0.1515 -0.1399 0.048 Uiso 1 1 d R
C56 C 0.1674(3) -0.10621(19) -0.07079(17) 0.0382(6) Uani 1 1 d .
H56 H 0.0930 -0.1226 -0.1203 0.046 Uiso 1 1 d R
C57 C 0.1582(2) -0.06370(18) 0.01180(16) 0.0334(6) Uani 1 1 d .
H57 H 0.0776 -0.0518 0.0194 0.040 Uiso 1 1 d R
H5N H 0.114(3) 0.455(2) 0.193(2) 0.059(9) Uiso 1 1 d .
H3N H 0.318(3) 0.512(2) 0.2563(18) 0.042(8) Uiso 1 1 d .
H6N H 0.167(3) 0.111(2) 0.297(2) 0.057(9) Uiso 1 1 d .
H1N H 0.352(3) 0.120(2) 0.419(2) 0.053(8) Uiso 1 1 d .

loop_
_atom_site_aniso_label
_atom_site_aniso_U_11
_atom_site_aniso_U_22
_atom_site_aniso_U_33
_atom_site_aniso_U_23
_atom_site_aniso_U_13
_atom_site_aniso_U_12
N1 0.0450(13) 0.0305(12) 0.0228(12) 0.0031(9) 0.0094(10) 0.0024(9)
N2 0.0389(12) 0.0307(12) 0.0239(11) 0.0033(9) 0.0082(9) 0.0035(9)
N3 0.0379(12) 0.0272(11) 0.0297(12) 0.0052(9) 0.0138(10) 0.0083(9)
N4 0.0382(12) 0.0300(11) 0.0325(12) 0.0068(9) 0.0139(10) 0.0099(9)
N5 0.0338(12) 0.0271(11) 0.0292(11) 0.0032(9) 0.0108(9) 0.0061(9)
N6 0.0362(12) 0.0276(11) 0.0221(11) 0.0036(9) 0.0079(9) 0.0070(9)
N7 0.0422(13) 0.0288(11) 0.0248(11) 0.0041(9) 0.0065(9) 0.0074(9)
C1 0.0346(14) 0.0316(14) 0.0251(13) 0.0062(11) 0.0062(10) 0.0022(11)
C2 0.0333(14) 0.0422(16) 0.0286(14) 0.0088(12) 0.0067(11) 0.0031(11)
C3 0.0379(15) 0.0419(16) 0.0224(13) 0.0044(11) 0.0082(11) 0.0043(12)
C4 0.0346(14) 0.0332(14) 0.0248(13) -0.0004(11) 0.0077(11) 0.0026(11)
C5 0.0329(14) 0.0320(14) 0.0207(13) -0.0005(10) 0.0063(10) -0.0005(10)
C6 0.0321(14) 0.0326(14) 0.0295(14) 0.0012(11) 0.0099(11) 0.0020(11)
C7 0.0305(13) 0.0280(13) 0.0308(14) -0.0002(11) 0.0060(11) 0.0013(10)
C8 0.0323(14) 0.0262(13) 0.0286(13) 0.0009(11) 0.0077(11) 0.0024(10)
C9 0.0314(13) 0.0249(13) 0.0293(14) 0.0028(10) 0.0078(11) 0.0006(10)
C10 0.0369(14) 0.0289(13) 0.0290(14) 0.0009(11) 0.0098(11) 0.0055(11)
C11 0.0350(14) 0.0277(13) 0.0292(14) -0.0011(11) 0.0109(11) 0.0030(10)
C12 0.0344(14) 0.0287(13) 0.0289(14) 0.0034(11) 0.0119(11) 0.0038(11)
C13 0.0426(15) 0.0313(14) 0.0297(14) 0.0046(11) 0.0164(12) 0.0036(11)
C14 0.0423(15) 0.0278(13) 0.0273(13) 0.0019(11) 0.0123(11) 0.0057(11)
C15 0.0514(17) 0.0322(14) 0.0275(14) 0.0063(11) 0.0165(12) 0.0089(12)
C16 0.0467(16) 0.0290(14) 0.0314(14) 0.0085(11) 0.0089(12) 0.0105(12)
C17 0.0416(15) 0.0241(13) 0.0288(14) 0.0025(11) 0.0071(11) 0.0075(11)
C18 0.0385(15) 0.0259(13) 0.0281(13) 0.0011(11) 0.0062(11) 0.0058(11)
C19 0.0357(14) 0.0270(13) 0.0262(13) -0.0008(10) 0.0061(11) 0.0056(10)
C20 0.0351(14) 0.0346(15) 0.0349(15) 0.0016(12) 0.0112(12) 0.0106(11)
C21 0.0382(15) 0.0332(14) 0.0310(14) 0.0025(11) 0.0127(11) 0.0052(11)
C22 0.0301(13) 0.0273(13) 0.0258(13) 0.0008(10) 0.0049(10) 0.0001(10)
C23 0.0305(13) 0.0268(13) 0.0267(13) 0.0007(10) 0.0066(10) 0.0000(10)
C24 0.0318(13) 0.0252(12) 0.0235(13) 0.0015(10) 0.0030(10) 0.0018(10)
C25 0.0411(15) 0.0272(13) 0.0271(14) 0.0055(11) 0.0087(11) 0.0062(11)
C26 0.0418(15) 0.0319(14) 0.0269(14) 0.0037(11) 0.0115(11) 0.0055(11)
C27 0.0327(14) 0.0298(13) 0.0234(13) -0.0009(10) 0.0053(10) 0.0032(10)
C28 0.0321(13) 0.0292(13) 0.0277(13) 0.0002(11) 0.0074(10) 0.0039(10)
C29 0.0297(13) 0.0305(13) 0.0290(14) 0.0017(11) 0.0063(10) 0.0031(10)
C30 0.0369(15) 0.0305(14) 0.0297(14) -0.0019(11) 0.0042(11) 0.0064(11)
C31 0.0412(15) 0.0246(13) 0.0416(16) 0.0067(12) 0.0072(12) 0.0073(11)
C32 0.0331(14) 0.0269(13) 0.0340(15) 0.0060(11) 0.0080(11) 0.0045(10)
C33 0.0367(15) 0.0336(14) 0.0331(15) 0.0108(12) 0.0096(11) 0.0055(11)
C34 0.0525(18) 0.0481(17) 0.0305(15) 0.0116(13) 0.0102(13) 0.0052(13)
C35 0.068(2) 0.0491(17) 0.0247(15) 0.0039(13) 0.0113(14) 0.0080(15)
C36 0.0483(17) 0.0412(16) 0.0313(15) -0.0021(12) 0.0131(12) 0.0047(13)
C37 0.0465(16) 0.0339(15) 0.0350(15) -0.0008(12) 0.0122(12) 0.0080(12)
C38 0.0575(18) 0.0403(16) 0.0406(16) 0.0100(13) 0.0221(14) 0.0182(13)
C39 0.0457(17) 0.0467(16) 0.0331(15) 0.0061(12) 0.0142(12) 0.0161(13)
C40 0.0391(15) 0.0317(14) 0.0293(14) 0.0054(11) 0.0105(11) 0.0073(11)
C41 0.0428(16) 0.0333(15) 0.0444(16) 0.0036(12) 0.0076(13) 0.0087(12)
C42 0.0570(19) 0.0306(15) 0.0443(17) 0.0034(13) 0.0100(14) 0.0129(13)
C43 0.0569(19) 0.0446(17) 0.0367(16) 0.0126(13) 0.0166(14) 0.0263(14)
C44 0.0382(16) 0.057(2) 0.0406(17) 0.0110(14) 0.0035(13) 0.0137(14)
C45 0.0448(17) 0.0374(15) 0.0371(16) 0.0024(12) 0.0038(13) 0.0051(13)
C46 0.0285(13) 0.0335(14) 0.0312(14) 0.0081(11) 0.0088(11) 0.0054(11)
C47 0.0404(15) 0.0432(16) 0.0288(14) 0.0024(12) 0.0098(12) 0.0011(12)
C48 0.0447(17) 0.069(2) 0.0300(16) 0.0056(14) 0.0131(13) -0.0008(15)
C49 0.0500(19) 0.075(2) 0.0440(19) 0.0264(17) 0.0178(15) 0.0061(16)
C50 0.0430(17) 0.0465(17) 0.058(2) 0.0235(16) 0.0153(14) 0.0033(13)
C51 0.0381(15) 0.0366(15) 0.0405(16) 0.0089(12) 0.0121(12) 0.0028(12)
C52 0.0376(14) 0.0238(12) 0.0249(13) 0.0012(10) 0.0086(11) 0.0057(10)
C53 0.0382(15) 0.0453(16) 0.0313(15) -0.0035(12) 0.0068(12) 0.0060(12)
C54 0.0462(17) 0.0443(16) 0.0435(17) -0.0022(13) 0.0200(14) 0.0111(13)
C55 0.064(2) 0.0282(14) 0.0299(15) -0.0007(11) 0.0180(14) 0.0091(13)
C56 0.0528(18) 0.0307(14) 0.0260(14) 0.0022(11) 0.0035(12) 0.0042(12)
C57 0.0377(15) 0.0301(14) 0.0316(14) 0.0021(11) 0.0076(11) 0.0082(11)

loop_
_atom_type_symbol
_atom_type_description
_atom_type_scat_dispersion_real
_atom_type_scat_dispersion_imag
_atom_type_scat_source
C C 0.0033 0.0016 'International Tables Vol C Tables 4.2.6.8 and 6.1.1.4'
H H 0.0000 0.0000 'International Tables Vol C Tables 4.2.6.8 and 6.1.1.4'
N N 0.0061 0.0033 'International Tables Vol C Tables 4.2.6.8 and 6.1.1.4'

loop_
_geom_angle_atom_site_label_1
_geom_angle_atom_site_label_2
_geom_angle_atom_site_label_3
_geom_angle
C4 N1 C1 112.2(2)
C4 N1 H1N 123.9(17)
C1 N1 H1N 123.8(17)
C8 N2 C5 106.33(19)
C9 N3 C12 110.7(2)
C9 N3 H3N 128.5(16)
C12 N3 H3N 119.6(16)
C17 N4 C14 107.33(19)
C22 N5 C19 111.5(2)
C22 N5 H5N 133.6(17)
C19 N5 H5N 114.2(17)
C24 N6 C27 111.70(19)
C24 N6 H6N 126.6(18)
C27 N6 H6N 121.4(18)
C29 N7 C32 106.47(19)
N1 C1 C33 120.9(2)
N1 C1 C2 106.0(2)
C33 C1 C2 133.2(2)
C3 C2 C1 107.8(2)
C3 C2 C34 128.0(2)
C1 C2 C34 124.1(2)
C2 C3 C4 108.0(2)
C2 C3 C35 125.5(2)
C4 C3 C35 126.2(2)
N1 C4 C5 115.0(2)
N1 C4 C3 106.1(2)
C5 C4 C3 138.8(2)
N2 C5 C4 115.5(2)
N2 C5 C6 110.5(2)
C4 C5 C6 133.3(2)
C7 C6 C5 106.6(2)
C7 C6 C36 126.4(2)
C5 C6 C36 126.9(2)
C6 C7 C8 105.8(2)
C6 C7 C37 127.1(2)
C8 C7 C37 127.0(2)
N2 C8 C9 120.2(2)
N2 C8 C7 110.8(2)
C9 C8 C7 129.0(2)
N3 C9 C8 122.7(2)
N3 C9 C10 107.0(2)
C8 C9 C10 130.1(2)
C11 C10 C9 107.4(2)
C11 C10 C38 126.6(2)
C9 C10 C38 126.0(2)
C10 C11 C12 108.3(2)
C10 C11 C39 127.4(2)
C12 C11 C39 124.2(2)
N3 C12 C13 122.2(2)
N3 C12 C11 106.29(19)
C13 C12 C11 131.2(2)
C12 C13 C14 123.6(2)
C12 C13 H13 118.1
C14 C13 H13 118.3
N4 C14 C13 120.8(2)
N4 C14 C15 109.2(2)
C13 C14 C15 129.9(2)
C16 C15 C14 106.7(2)
C16 C15 H15 127.0
C14 C15 H15 126.3
C15 C16 C17 107.5(2)
C15 C16 H16 126.5
C17 C16 H16 126.0
N4 C17 C18 121.7(2)
N4 C17 C16 109.2(2)
C18 C17 C16 128.8(2)
C19 C18 C17 121.1(2)
C19 C18 C40 120.1(2)
C17 C18 C40 118.8(2)
N5 C19 C18 123.0(2)
N5 C19 C20 105.8(2)
C18 C19 C20 131.2(2)
C21 C20 C19 108.5(2)
C21 C20 H20 125.9
C19 C20 H20 125.6
C20 C21 C22 108.6(2)
C20 C21 H21 126.5
C22 C21 H21 124.9
N5 C22 C23 125.6(2)
N5 C22 C21 105.5(2)
C23 C22 C21 128.8(2)
C24 C23 C22 122.7(2)
C24 C23 C46 120.6(2)
C22 C23 C46 116.6(2)
N6 C24 C23 124.1(2)
N6 C24 C25 105.0(2)
C23 C24 C25 130.3(2)
C26 C25 C24 108.9(2)
C26 C25 H25 125.8
C24 C25 H25 125.2
C25 C26 C27 108.6(2)
C25 C26 H26 126.0
C27 C26 H26 125.4
N6 C27 C28 124.7(2)
N6 C27 C26 105.6(2)
C28 C27 C26 129.6(2)
C27 C28 C29 122.9(2)
C27 C28 C52 117.9(2)
C29 C28 C52 119.1(2)
N7 C29 C28 121.2(2)
N7 C29 C30 110.1(2)
C28 C29 C30 128.7(2)
C31 C30 C29 106.3(2)
C31 C30 H30 127.5
C29 C30 H30 126.2
C30 C31 C32 107.2(2)
C30 C31 H31 126.4
C32 C31 H31 126.4
N7 C32 C33 121.8(2)
N7 C32 C31 109.9(2)
C33 C32 C31 128.2(2)
C1 C33 C32 122.9(2)
C1 C33 H33 118.6
C32 C33 H33 118.5
C2 C34 H34C 109.8
C2 C34 H34A 109.8
H34C C34 H34A 109.7
C2 C34 H34B 109.6
H34C C34 H34B 109.7
H34A C34 H34B 108.2
C3 C35 H35C 109.9
C3 C35 H35A 110.3
H35C C35 H35A 109.5
C3 C35 H35B 109.3
H35C C35 H35B 109.5
H35A C35 H35B 108.3
C6 C36 H36C 110.7
C6 C36 H36A 108.6
H36C C36 H36A 110.5
C6 C36 H36B 108.9
H36C C36 H36B 110.5
H36A C36 H36B 107.7
C7 C37 H37A 109.0
C7 C37 H37B 110.2
H37A C37 H37B 109.5
C7 C37 H37C 109.2
H37A C37 H37C 109.5
H37B C37 H37C 109.5
C10 C38 H38A 109.3
C10 C38 H38B 109.6
H38A C38 H38B 109.5
C10 C38 H38C 109.6
H38A C38 H38C 109.5
H38B C38 H38C 109.5
C11 C39 H39C 109.8
C11 C39 H39A 109.8
H39C C39 H39A 109.2
C11 C39 H39B 110.3
H39C C39 H39B 109.2
H39A C39 H39B 108.6
C41 C40 C45 117.7(2)
C41 C40 C18 120.2(2)
C45 C40 C18 122.0(2)
C42 C41 C40 121.5(3)
C42 C41 H41 119.7
C40 C41 H41 118.8
C41 C42 C43 120.1(3)
C41 C42 H42 120.0
C43 C42 H42 119.9
C44 C43 C42 119.3(2)
C44 C43 H43 120.4
C42 C43 H43 120.2
C43 C44 C45 121.2(3)
C43 C44 H44 119.3
C45 C44 H44 119.6
C44 C45 C40 120.1(3)
C44 C45 H45 120.2
C40 C45 H45 119.6
C51 C46 C47 117.1(2)
C51 C46 C23 122.9(2)
C47 C46 C23 120.0(2)
C48 C47 C46 121.4(3)
C48 C47 H47 120.0
C46 C47 H47 118.7
C49 C48 C47 120.2(3)
C49 C48 H48 120.3
C47 C48 H48 119.5
C48 C49 C50 119.7(3)
C48 C49 H49 120.3
C50 C49 H49 120.0
C51 C50 C49 120.4(3)
C51 C50 H50 120.2
C49 C50 H50 119.4
C50 C51 C46 121.2(3)
C50 C51 H51 119.4
C46 C51 H51 119.4
C53 C52 C57 118.1(2)
C53 C52 C28 122.0(2)
C57 C52 C28 119.9(2)
C54 C53 C52 120.8(2)
C54 C53 H53 119.6
C52 C53 H53 119.6
C55 C54 C53 120.1(3)
C55 C54 H54 119.7
C53 C54 H54 120.2
C56 C55 C54 119.7(2)
C56 C55 H55 120.4
C54 C55 H55 120.0
C55 C56 C57 120.6(2)
C55 C56 H56 119.8
C57 C56 H56 119.6
C56 C57 C52 120.7(2)
C56 C57 H57 120.0
C52 C57 H57 119.3

loop_
_geom_bond_atom_site_label_1
_geom_bond_atom_site_label_2
_geom_bond_distance
N1 C4 1.360(3)
N1 C1 1.364(3)
N1 H1N 0.94(3)
N2 C8 1.356(3)
N2 C5 1.364(3)
N3 C9 1.365(3)
N3 C12 1.384(3)
N3 H3N 0.91(3)
N4 C17 1.360(3)
N4 C14 1.370(3)
N5 C22 1.367(3)
N5 C19 1.381(3)
N5 H5N 0.96(3)
N6 C24 1.372(3)
N6 C27 1.383(3)
N6 H6N 0.93(3)
N7 C29 1.367(3)
N7 C32 1.368(3)
C1 C33 1.393(3)
C1 C2 1.441(3)
C2 C3 1.376(4)
C2 C34 1.489(3)
C3 C4 1.440(3)
C3 C35 1.496(4)
C4 C5 1.419(3)
C5 C6 1.445(3)
C6 C7 1.369(3)
C6 C36 1.505(3)
C7 C8 1.454(3)
C7 C37 1.490(3)
C8 C9 1.418(3)
C9 C10 1.434(3)
C10 C11 1.382(3)
C10 C38 1.497(3)
C11 C12 1.425(3)
C11 C39 1.493(3)
C12 C13 1.393(3)
C13 C14 1.402(3)
C13 H13 0.9599
C14 C15 1.447(3)
C15 C16 1.348(4)
C15 H15 0.9601
C16 C17 1.445(3)
C16 H16 0.9600
C17 C18 1.413(3)
C18 C19 1.408(3)
C18 C40 1.480(3)
C19 C20 1.415(3)
C20 C21 1.366(3)
C20 H20 0.9599
C21 C22 1.427(3)
C21 H21 0.9600
C22 C23 1.415(3)
C23 C24 1.411(3)
C23 C46 1.490(3)
C24 C25 1.436(3)
C25 C26 1.360(3)
C25 H25 0.9599
C26 C27 1.421(3)
C26 H26 0.9600
C27 C28 1.406(3)
C28 C29 1.418(3)
C28 C52 1.491(3)
C29 C30 1.445(3)
C30 C31 1.361(3)
C30 H30 0.9599
C31 C32 1.435(3)
C31 H31 0.9600
C32 C33 1.408(3)
C33 H33 0.9599
C34 H34C 0.9599
C34 H34A 0.9599
C34 H34B 0.9600
C35 H35C 0.9600
C35 H35A 0.9601
C35 H35B 0.9600
C36 H36C 0.9599
C36 H36A 0.9600
C36 H36B 0.9600
C37 H37A 0.9600
C37 H37B 0.9601
C37 H37C 0.9599
C38 H38A 0.9600
C38 H38B 0.9599
C38 H38C 0.9601
C39 H39C 0.9600
C39 H39A 0.9601
C39 H39B 0.9600
C40 C41 1.391(4)
C40 C45 1.403(4)
C41 C42 1.379(3)
C41 H41 0.9600
C42 C43 1.382(4)
C42 H42 0.9600
C43 C44 1.372(4)
C43 H43 0.9599
C44 C45 1.384(4)
C44 H44 0.9601
C45 H45 0.9600
C46 C51 1.394(3)
C46 C47 1.403(4)
C47 C48 1.384(4)
C47 H47 0.9600
C48 C49 1.370(4)
C48 H48 0.9601
C49 C50 1.384(4)
C49 H49 0.9600
C50 C51 1.380(4)
C50 H50 0.9601
C51 H51 0.9600
C52 C53 1.389(3)
C52 C57 1.392(3)
C53 C54 1.387(4)
C53 H53 0.9600
C54 C55 1.385(4)
C54 H54 0.9600
C55 C56 1.364(4)
C55 H55 0.9601
C56 C57 1.389(3)
C56 H56 0.9600
C57 H57 0.9600

loop_
_geom_hbond_atom_site_label_D
_geom_hbond_atom_site_label_H
_geom_hbond_atom_site_label_A
_geom_hbond_distance_DH
_geom_hbond_distance_HA
_geom_hbond_distance_DA
_geom_hbond_angle_DHA
N5 H5N N4 0.96(3) 1.88(3) 2.648(3) 135(2)
N3 H3N N4 0.91(3) 2.04(3) 2.678(3) 126(2)
N6 H6N N7 0.93(3) 2.15(3) 2.751(3) 121(2)
N1 H1N N7 0.94(3) 1.98(3) 2.618(3) 124(2)
